data_7036909
loop_
_publ_author_name
'Zheng, Junhao'
'Lin, Yue-Jian'
'Wang, Huadong'

_publ_section_title
;
 Synthesis of 2-(lutidinyl)organoboranes and their reactivities against
 dihydrogen and pinacol borane.
;
_journal_issue 14
_journal_name_full 'Dalton transactions (Cambridge, England : 2003)'
_journal_page_first 6088
_journal_page_last 6093
_journal_paper_doi 10.1039/c5dt03815d
_journal_volume 45
_journal_year 2016
_chemical_formula_sum 'C25 H12 B F18 N'
_chemical_formula_weight 679.17
_chemical_name_systematic
; 
 ? 
;
_space_group_crystal_system monoclinic
_space_group_IT_number 15
_space_group_name_Hall '-C 2yc'
_space_group_name_H-M_alt 'C 1 2/c 1'
_symmetry_space_group_name_Hall '-C 2yc'
_symmetry_space_group_name_H-M 'C 1 2/c 1'
_atom_sites_solution_hydrogens geom
_audit_creation_method SHELXL-2013
_audit_update_record
;
2015-09-22 deposited with the CCDC.
2015-10-16 downloaded from the CCDC.
;
_cell_angle_alpha 90
_cell_angle_beta 100.011(2)
_cell_angle_gamma 90
_cell_formula_units_Z 8
_cell_length_a 25.046(3)
_cell_length_b 11.9756(16)
_cell_length_c 17.580(2)
_cell_measurement_reflns_used 6108
_cell_measurement_temperature 173(2)
_cell_measurement_theta_max 26.84
_cell_measurement_theta_min 2.15
_cell_volume 5192.7(11)
_computing_cell_refinement 'Bruker SAINT'
_computing_data_collection 'Bruker APEX2'
_computing_data_reduction 'Bruker SAINT'
_computing_molecular_graphics 'Bruker SHELXTL'
_computing_publication_material 'Bruker SHELXTL'
_computing_structure_refinement 'SHELXL-2013 (Sheldrick, 2013)'
_computing_structure_solution 'SHELXS-97 (Sheldrick, 2008)'
_diffrn_ambient_temperature 173(2)
_diffrn_measured_fraction_theta_full 0.996
_diffrn_measured_fraction_theta_max 0.985
_diffrn_measurement_device_type 'Bruker APEX-II CCD'
_diffrn_measurement_method '\f and \w scans'
_diffrn_radiation_type MoK\a
_diffrn_radiation_wavelength 0.71073
_diffrn_reflns_av_R_equivalents 0.0313
_diffrn_reflns_av_unetI/netI 0.0360
_diffrn_reflns_Laue_measured_fraction_full 0.996
_diffrn_reflns_Laue_measured_fraction_max 0.985
_diffrn_reflns_limit_h_max 31
_diffrn_reflns_limit_h_min -32
_diffrn_reflns_limit_k_max 14
_diffrn_reflns_limit_k_min -15
_diffrn_reflns_limit_l_max 20
_diffrn_reflns_limit_l_min -22
_diffrn_reflns_number 17796
_diffrn_reflns_point_group_measured_fraction_full 0.996
_diffrn_reflns_point_group_measured_fraction_max 0.985
_diffrn_reflns_theta_full 25.242
_diffrn_reflns_theta_max 27.134
_diffrn_reflns_theta_min 1.890
_exptl_absorpt_coefficient_mu 0.192
_exptl_absorpt_correction_T_max 0.746
_exptl_absorpt_correction_T_min 0.572
_exptl_absorpt_correction_type multi-scan
_exptl_absorpt_process_details sadabs
_exptl_crystal_colour colorless
_exptl_crystal_density_diffrn 1.737
_exptl_crystal_description block
_exptl_crystal_F_000 2688
_exptl_crystal_size_max 0.620
_exptl_crystal_size_mid 0.440
_exptl_crystal_size_min 0.400
_refine_diff_density_max 0.611
_refine_diff_density_min -0.413
_refine_diff_density_rms 0.098
_refine_ls_extinction_method none
_refine_ls_goodness_of_fit_ref 1.067
_refine_ls_hydrogen_treatment constr
_refine_ls_matrix_type full
_refine_ls_number_parameters 435
_refine_ls_number_reflns 5663
_refine_ls_number_restraints 43
_refine_ls_restrained_S_all 1.086
_refine_ls_R_factor_all 0.0722
_refine_ls_R_factor_gt 0.0488
_refine_ls_shift/su_max 0.007
_refine_ls_shift/su_mean 0.000
_refine_ls_structure_factor_coef Fsqd
_refine_ls_weighting_details
; 
 w=1/[\s^2^(Fo^2^)+(0.1023P)^2^+2.2251P] 
 where P=(Fo^2^+2Fc^2^)/3 
;
_refine_ls_weighting_scheme calc
_refine_ls_wR_factor_gt 0.1448
_refine_ls_wR_factor_ref 0.1671
_reflns_Friedel_coverage 0.000
_reflns_number_gt 4210
_reflns_number_total 5663
_reflns_threshold_expression 'I > 2\s(I)'
_cod_data_source_file c5dt03815d2.cif
_cod_data_source_block mo_50320a
_cod_depositor_comments 'Adding full bibliography for 7036908--7036914.cif.'
_cod_original_cell_volume 5192.8(12)
_cod_database_code 7036909
_shelx_space_group_comment
; 
The symmetry employed for this shelxl refinement is uniquely defined 
by the following loop, which should always be used as a source of 
symmetry information in preference to the above space-group names. 
They are only intended as comments. 
;
_shelx_estimated_absorpt_t_min 0.890
_shelx_estimated_absorpt_t_max 0.927
_shelxl_version_number 2013-2

loop_
_space_group_symop_operation_xyz
'x, y, z'
'-x, y, -z+1/2'
'x+1/2, y+1/2, z'
'-x+1/2, y+1/2, -z+1/2'
'-x, -y, -z'
'x, -y, z-1/2'
'-x+1/2, -y+1/2, -z'
'x+1/2, -y+1/2, z-1/2'

loop_
_atom_site_label
_atom_site_type_symbol
_atom_site_fract_x
_atom_site_fract_y
_atom_site_fract_z
_atom_site_U_iso_or_equiv
_atom_site_adp_type
_atom_site_occupancy
_atom_site_site_symmetry_order
_atom_site_calc_flag
_atom_site_refinement_flags_posn
_atom_site_refinement_flags_adp
_atom_site_refinement_flags_occupancy
_atom_site_disorder_assembly
_atom_site_disorder_group
B1 B 0.16004(9) 0.4486(2) 0.14235(13) 0.0257(5) Uani 1 1 d . . . . .
N1 N 0.22600(7) 0.45689(15) 0.14684(10) 0.0285(4) Uani 1 1 d . . . . .
F1 F 0.05492(5) 0.51007(11) 0.08194(8) 0.0383(3) Uani 1 1 d . . . . .
F2 F -0.01296(5) 0.40176(12) 0.07677(9) 0.0427(4) Uani 1 1 d . . . . .
F3 F 0.02584(6) 0.46625(13) 0.18567(8) 0.0447(4) Uani 1 1 d . . . . .
F4 F 0.05484(7) -0.04031(15) 0.20101(12) 0.0684(5) Uani 1 1 d . . . . .
F5 F -0.01414(8) 0.03217(18) 0.1335(2) 0.1301(14) Uani 1 1 d . U . . .
F6 F 0.04434(12) -0.05361(18) 0.07950(15) 0.1043(9) Uani 1 1 d . . . . .
F7 F 0.22600(6) 0.25449(13) 0.06947(9) 0.0477(4) Uani 1 1 d . . . . .
F8 F 0.24729(6) 0.22973(12) 0.19194(9) 0.0425(4) Uani 1 1 d . . . . .
F9 F 0.22303(7) 0.09102(13) 0.11821(10) 0.0531(4) Uani 1 1 d . . . . .
F10 F 0.10793(6) 0.71538(12) 0.07515(8) 0.0438(4) Uani 1 1 d . . . . .
F11 F 0.14855(7) 0.82724(11) 0.16103(9) 0.0479(4) Uani 1 1 d . . . . .
F12 F 0.19297(6) 0.69422(12) 0.12119(8) 0.0420(4) Uani 1 1 d . . . . .
F13 F 0.0322(8) 0.7863(13) 0.3451(4) 0.121(5) Uani 0.60(2) 1 d . U P A 1
F14 F 0.0473(3) 0.6531(6) 0.4252(5) 0.065(2) Uani 0.60(2) 1 d . U P A 1
F15 F 0.1045(5) 0.7768(9) 0.4255(5) 0.083(3) Uani 0.60(2) 1 d D . P A 1
F13' F 0.0856(7) 0.8130(10) 0.3960(14) 0.091(5) Uani 0.40(2) 1 d D U P A 2
F14' F 0.0137(3) 0.7391(14) 0.3404(7) 0.082(3) Uani 0.40(2) 1 d D U P A 2
F15' F 0.0564(6) 0.6605(10) 0.4368(6) 0.076(4) Uani 0.40(2) 1 d D U P A 2
F16 F 0.17010(7) 0.37076(12) 0.39016(7) 0.0455(4) Uani 1 1 d . . . . .
F17 F 0.11583(6) 0.29217(11) 0.29838(8) 0.0435(4) Uani 1 1 d . . . . .
F18 F 0.19714(6) 0.33382(12) 0.28443(7) 0.0403(4) Uani 1 1 d . . . . .
C1 C 0.16030(9) 0.4886(2) 0.05132(12) 0.0303(5) Uani 1 1 d . . . . .
H1A H 0.1472 0.4310 0.0121 0.036 Uiso 1 1 calc R U . . .
H1B H 0.1427 0.5616 0.0375 0.036 Uiso 1 1 calc R U . . .
C2 C 0.22042(9) 0.49410(19) 0.07363(12) 0.0304(5) Uani 1 1 d . . . . .
C3 C 0.26419(9) 0.5304(2) 0.04236(14) 0.0362(5) Uani 1 1 d . . . . .
H3 H 0.2599 0.5543 -0.0099 0.043 Uiso 1 1 calc R U . . .
C4 C 0.31486(10) 0.5309(2) 0.08956(15) 0.0390(6) Uani 1 1 d . . . . .
C5 C 0.31912(10) 0.4940(2) 0.16582(15) 0.0402(6) Uani 1 1 d . . . . .
H5 H 0.3535 0.4940 0.1987 0.048 Uiso 1 1 calc R U . . .
C6 C 0.27423(9) 0.4578(2) 0.19393(14) 0.0350(5) Uani 1 1 d . . . . .
H6 H 0.2773 0.4338 0.2460 0.042 Uiso 1 1 calc R U . . .
C7 C 0.36397(11) 0.5713(3) 0.0588(2) 0.0554(7) Uani 1 1 d . . . . .
H7A H 0.3811 0.5081 0.0369 0.083 Uiso 1 1 calc R U . . .
H7B H 0.3899 0.6045 0.1009 0.083 Uiso 1 1 calc R U . . .
H7C H 0.3529 0.6274 0.0186 0.083 Uiso 1 1 calc R U . . .
C8 C 0.12924(9) 0.32576(17) 0.13708(11) 0.0259(4) Uani 1 1 d . . . . .
C9 C 0.07175(9) 0.32330(19) 0.12852(12) 0.0292(5) Uani 1 1 d . . . . .
C10 C 0.04256(10) 0.2247(2) 0.12796(14) 0.0374(5) Uani 1 1 d . . . . .
H10 H 0.0042 0.2274 0.1236 0.045 Uiso 1 1 calc R U . . .
C11 C 0.06843(10) 0.1235(2) 0.13369(16) 0.0420(6) Uani 1 1 d . . . . .
C12 C 0.12352(10) 0.1202(2) 0.13428(14) 0.0369(5) Uani 1 1 d . . . . .
H12 H 0.1414 0.0503 0.1341 0.044 Uiso 1 1 calc R U . . .
C13 C 0.15298(9) 0.21795(18) 0.13519(12) 0.0298(5) Uani 1 1 d . . . . .
C14 C 0.03580(9) 0.42580(19) 0.11853(13) 0.0313(5) Uani 1 1 d . . . . .
C15 C 0.03760(12) 0.0169(2) 0.1357(2) 0.0598(9) Uani 1 1 d . . . . .
C16 C 0.21210(10) 0.1996(2) 0.12942(14) 0.0366(5) Uani 1 1 d . . . . .
C17 C 0.14322(8) 0.52983(17) 0.21180(12) 0.0255(4) Uani 1 1 d . . . . .
C18 C 0.13102(9) 0.64587(18) 0.20441(12) 0.0291(5) Uani 1 1 d . . . . .
C19 C 0.10642(10) 0.70418(19) 0.25654(14) 0.0337(5) Uani 1 1 d . . . . .
H19 H 0.0976 0.7807 0.2475 0.040 Uiso 1 1 calc R U . . .
C20 C 0.09451(9) 0.65228(19) 0.32186(13) 0.0322(5) Uani 1 1 d . . . . .
C21 C 0.11101(9) 0.54417(18) 0.33711(12) 0.0294(5) Uani 1 1 d . . . . .
H21 H 0.1054 0.5091 0.3836 0.035 Uiso 1 1 calc R U . . .
C22 C 0.13610(9) 0.48555(18) 0.28394(12) 0.0267(4) Uani 1 1 d . . . . .
C23 C 0.14489(10) 0.71815(19) 0.14001(14) 0.0356(5) Uani 1 1 d . . . . .
C24 C 0.06605(12) 0.7160(2) 0.37676(16) 0.0464(7) Uani 1 1 d D . . . .
C25 C 0.15460(10) 0.37106(19) 0.31273(12) 0.0317(5) Uani 1 1 d . . . . .

loop_
_atom_site_aniso_label
_atom_site_aniso_U_11
_atom_site_aniso_U_22
_atom_site_aniso_U_33
_atom_site_aniso_U_23
_atom_site_aniso_U_13
_atom_site_aniso_U_12
B1 0.0256(11) 0.0279(12) 0.0234(11) 0.0020(9) 0.0034(9) 0.0013(9)
N1 0.0293(9) 0.0291(10) 0.0270(9) -0.0008(7) 0.0042(7) 0.0012(7)
F1 0.0356(7) 0.0312(7) 0.0473(8) 0.0127(6) 0.0047(6) 0.0044(6)
F2 0.0316(7) 0.0389(8) 0.0532(9) 0.0021(6) -0.0051(6) 0.0030(6)
F3 0.0447(8) 0.0528(9) 0.0375(8) -0.0036(6) 0.0101(6) 0.0117(7)
F4 0.0585(10) 0.0439(10) 0.0992(15) 0.0308(9) 0.0040(10) -0.0079(8)
F5 0.0368(10) 0.0535(13) 0.284(4) 0.0629(18) -0.0170(16) -0.0115(9)
F6 0.146(2) 0.0548(13) 0.1033(18) -0.0117(12) -0.0040(16) -0.0499(14)
F7 0.0542(9) 0.0492(9) 0.0455(8) -0.0020(7) 0.0248(7) 0.0034(7)
F8 0.0331(7) 0.0457(9) 0.0472(8) -0.0044(6) 0.0028(6) 0.0100(6)
F9 0.0574(9) 0.0343(8) 0.0727(11) -0.0114(7) 0.0256(8) 0.0118(7)
F10 0.0546(9) 0.0376(8) 0.0367(8) 0.0133(6) 0.0016(7) 0.0025(7)
F11 0.0661(10) 0.0220(7) 0.0575(9) 0.0043(6) 0.0155(8) -0.0043(7)
F12 0.0454(8) 0.0347(7) 0.0487(8) 0.0051(6) 0.0159(7) -0.0053(6)
F13 0.185(9) 0.127(8) 0.054(3) 0.015(4) 0.028(5) 0.132(7)
F14 0.074(3) 0.052(3) 0.084(5) -0.022(3) 0.056(3) -0.016(3)
F15 0.111(5) 0.064(4) 0.082(4) -0.049(3) 0.045(4) -0.024(4)
F13' 0.098(7) 0.043(5) 0.152(11) -0.053(6) 0.075(7) -0.023(4)
F14' 0.046(4) 0.119(9) 0.079(5) -0.035(5) 0.004(3) 0.043(4)
F15' 0.126(8) 0.078(7) 0.026(3) 0.011(3) 0.020(4) 0.069(6)
F16 0.0720(10) 0.0395(8) 0.0230(7) 0.0035(5) 0.0026(6) 0.0180(7)
F17 0.0624(9) 0.0268(7) 0.0416(8) 0.0070(6) 0.0100(7) -0.0026(7)
F18 0.0505(8) 0.0362(8) 0.0348(7) 0.0038(6) 0.0086(6) 0.0197(6)
C1 0.0314(11) 0.0339(12) 0.0253(10) 0.0020(9) 0.0040(9) -0.0022(9)
C2 0.0331(11) 0.0308(11) 0.0275(10) -0.0016(8) 0.0060(9) 0.0004(9)
C3 0.0363(12) 0.0373(13) 0.0372(12) 0.0016(10) 0.0122(10) 0.0004(10)
C4 0.0330(12) 0.0349(13) 0.0511(14) -0.0021(11) 0.0127(11) 0.0006(10)
C5 0.0283(11) 0.0415(14) 0.0484(14) -0.0034(11) 0.0002(10) 0.0018(10)
C6 0.0337(11) 0.0350(12) 0.0336(12) -0.0016(9) -0.0014(9) 0.0036(10)
C7 0.0346(13) 0.0585(19) 0.076(2) 0.0025(15) 0.0187(13) -0.0052(13)
C8 0.0330(11) 0.0263(11) 0.0185(9) 0.0016(8) 0.0048(8) 0.0021(9)
C9 0.0329(11) 0.0292(12) 0.0251(10) 0.0047(8) 0.0034(9) -0.0002(9)
C10 0.0304(11) 0.0364(13) 0.0428(13) 0.0106(10) -0.0007(10) -0.0022(10)
C11 0.0421(13) 0.0280(12) 0.0518(15) 0.0089(10) -0.0037(11) -0.0037(10)
C12 0.0404(13) 0.0260(11) 0.0417(13) 0.0017(9) 0.0003(10) 0.0025(10)
C13 0.0359(11) 0.0272(11) 0.0258(10) -0.0022(8) 0.0040(9) 0.0007(9)
C14 0.0289(10) 0.0330(12) 0.0314(11) 0.0023(9) 0.0035(9) -0.0002(9)
C15 0.0441(15) 0.0349(15) 0.093(2) 0.0153(16) -0.0079(16) -0.0051(12)
C16 0.0409(13) 0.0290(12) 0.0415(13) -0.0060(10) 0.0112(11) 0.0056(10)
C17 0.0249(10) 0.0248(10) 0.0260(10) 0.0002(8) 0.0020(8) 0.0011(8)
C18 0.0312(11) 0.0254(11) 0.0296(11) 0.0027(8) 0.0022(9) -0.0002(9)
C19 0.0385(12) 0.0216(11) 0.0392(12) -0.0003(9) 0.0015(10) 0.0034(9)
C20 0.0378(12) 0.0270(11) 0.0314(11) -0.0041(9) 0.0046(9) 0.0049(9)
C21 0.0361(11) 0.0272(11) 0.0249(10) -0.0013(8) 0.0057(9) 0.0030(9)
C22 0.0293(10) 0.0240(11) 0.0255(10) -0.0015(8) 0.0015(8) 0.0017(8)
C23 0.0451(14) 0.0232(11) 0.0381(13) 0.0032(9) 0.0063(11) -0.0020(10)
C24 0.0645(18) 0.0312(14) 0.0454(15) -0.0057(11) 0.0146(14) 0.0115(13)
C25 0.0447(13) 0.0281(11) 0.0224(10) 0.0008(8) 0.0063(9) 0.0060(10)

loop_
_atom_type_symbol
_atom_type_description
_atom_type_scat_dispersion_real
_atom_type_scat_dispersion_imag
_atom_type_scat_source
C C 0.0033 0.0016 'International Tables Vol C Tables 4.2.6.8 and 6.1.1.4'
H H 0.0000 0.0000 'International Tables Vol C Tables 4.2.6.8 and 6.1.1.4'
B B 0.0013 0.0007 'International Tables Vol C Tables 4.2.6.8 and 6.1.1.4'
N N 0.0061 0.0033 'International Tables Vol C Tables 4.2.6.8 and 6.1.1.4'
F F 0.0171 0.0103 'International Tables Vol C Tables 4.2.6.8 and 6.1.1.4'

loop_
_geom_angle_atom_site_label_1
_geom_angle_atom_site_label_2
_geom_angle_atom_site_label_3
_geom_angle
N1 B1 C8 120.70(17)
N1 B1 C17 108.01(16)
C8 B1 C17 112.56(16)
N1 B1 C1 81.81(14)
C8 B1 C1 106.25(17)
C17 B1 C1 125.21(18)
C6 N1 C2 121.35(19)
C6 N1 B1 145.16(18)
C2 N1 B1 92.15(16)
C2 C1 B1 86.13(16)
N1 C2 C3 121.8(2)
N1 C2 C1 99.75(17)
C3 C2 C1 138.2(2)
C2 C3 C4 118.0(2)
C3 C4 C5 118.7(2)
C3 C4 C7 120.3(2)
C5 C4 C7 121.0(2)
C6 C5 C4 120.9(2)
N1 C6 C5 119.1(2)
C9 C8 C13 113.45(19)
C9 C8 B1 118.53(18)
C13 C8 B1 127.90(19)
C10 C9 C8 122.7(2)
C10 C9 C14 112.8(2)
C8 C9 C14 124.5(2)
C11 C10 C9 120.7(2)
C10 C11 C12 119.1(2)
C10 C11 C15 121.2(2)
C12 C11 C15 119.7(2)
C11 C12 C13 120.5(2)
C12 C13 C8 122.9(2)
C12 C13 C16 113.7(2)
C8 C13 C16 123.3(2)
F1 C14 F3 106.84(19)
F1 C14 F2 105.55(17)
F3 C14 F2 105.58(17)
F1 C14 C9 114.49(17)
F3 C14 C9 112.91(18)
F2 C14 C9 110.83(19)
F5 C15 F6 108.7(3)
F5 C15 F4 105.6(3)
F6 C15 F4 104.4(2)
F5 C15 C11 113.2(3)
F6 C15 C11 113.0(3)
F4 C15 C11 111.4(2)
F8 C16 F7 106.9(2)
F8 C16 F9 105.02(19)
F7 C16 F9 105.72(18)
F8 C16 C13 114.74(19)
F7 C16 C13 111.8(2)
F9 C16 C13 112.0(2)
C22 C17 C18 112.92(18)
C22 C17 B1 121.61(18)
C18 C17 B1 125.34(18)
C19 C18 C17 123.1(2)
C19 C18 C23 113.2(2)
C17 C18 C23 123.59(19)
C18 C19 C20 120.6(2)
C21 C20 C19 119.0(2)
C21 C20 C24 120.9(2)
C19 C20 C24 120.0(2)
C20 C21 C22 119.8(2)
C21 C22 C17 123.4(2)
C21 C22 C25 112.27(18)
C17 C22 C25 124.29(18)
F12 C23 F10 107.7(2)
F12 C23 F11 104.68(18)
F10 C23 F11 105.07(18)
F12 C23 C18 113.41(19)
F10 C23 C18 114.11(19)
F11 C23 C18 111.14(19)
F13 C24 F14 113.1(8)
F13' C24 F15' 111.3(9)
F13 C24 F15 105.4(6)
F14 C24 F15 101.2(5)
F13' C24 F14' 103.2(8)
F15' C24 F14' 100.5(7)
F13 C24 C20 114.5(4)
F13' C24 C20 115.3(5)
F14 C24 C20 113.3(4)
F15' C24 C20 115.8(5)
F15 C24 C20 108.0(5)
F14' C24 C20 108.8(5)
F18 C25 F17 107.06(18)
F18 C25 F16 105.56(18)
F17 C25 F16 105.00(17)
F18 C25 C22 113.54(18)
F17 C25 C22 113.94(19)
F16 C25 C22 111.05(17)

loop_
_geom_bond_atom_site_label_1
_geom_bond_atom_site_label_2
_geom_bond_distance
B1 N1 1.643(3)
B1 C8 1.657(3)
B1 C17 1.671(3)
B1 C1 1.671(3)
N1 C6 1.341(3)
N1 C2 1.346(3)
F1 C14 1.330(3)
F2 C14 1.342(3)
F3 C14 1.339(3)
F4 C15 1.341(4)
F5 C15 1.302(4)
F6 C15 1.333(4)
F7 C16 1.339(3)
F8 C16 1.334(3)
F9 C16 1.350(3)
F10 C23 1.338(3)
F11 C23 1.356(3)
F12 C23 1.334(3)
F13 C24 1.254(7)
F14 C24 1.285(6)
F15 C24 1.380(8)
F13' C24 1.282(8)
F14' C24 1.382(8)
F15' C24 1.305(9)
F16 C25 1.349(2)
F17 C25 1.347(3)
F18 C25 1.329(3)
C1 C2 1.490(3)
C2 C3 1.379(3)
C3 C4 1.390(4)
C4 C5 1.398(4)
C4 C7 1.507(3)
C5 C6 1.374(3)
C8 C9 1.422(3)
C8 C13 1.424(3)
C9 C10 1.388(3)
C9 C14 1.514(3)
C10 C11 1.369(4)
C11 C12 1.379(4)
C11 C15 1.496(4)
C12 C13 1.382(3)
C13 C16 1.517(3)
C17 C22 1.414(3)
C17 C18 1.424(3)
C18 C19 1.380(3)
C18 C23 1.513(3)
C19 C20 1.383(3)
C20 C21 1.371(3)
C20 C24 1.504(3)
C21 C22 1.402(3)
C22 C25 1.506(3)
